data_7249872
loop_
_publ_author_name
'Israfilov, Nizami'
'Kyritsakas, Nathalie'
'Jouaiti, Abdelaziz'
'Ferlay, Sylvie'

_publ_section_title
;
 Exploring the formation of coordination polymers based on dicarboxylic
 ligands derived from fluorene and their adsorption abilities
;
_journal_name_full CrystEngComm
_journal_paper_doi 10.1039/D4CE01201A
_journal_year 2025
_chemical_formula_moiety 'C30 H23 Cu N O5, solvent'
_chemical_formula_sum 'C30 H23 Cu N O5 en lv so t'
_chemical_formula_weight 541.03
_space_group_crystal_system orthorhombic
_space_group_IT_number 64
_space_group_name_Hall '-C 2ac 2'
_space_group_name_H-M_alt 'C m c e'
_atom_sites_solution_hydrogens geom
_audit_creation_method SHELXL-2018/3
_audit_update_record
;
2024-10-31 deposited with the CCDC.	2025-01-15 downloaded from the CCDC.
;
_cell_angle_alpha 90
_cell_angle_beta 90
_cell_angle_gamma 90
_cell_formula_units_Z 8
_cell_length_a 23.4998(8)
_cell_length_b 18.6597(6)
_cell_length_c 17.5655(6)
_cell_measurement_reflns_used 9240
_cell_measurement_temperature 120(2)
_cell_measurement_theta_max 27.78
_cell_measurement_theta_min 2.18
_cell_volume 7702.5(4)
_computing_cell_refinement 'Bruker SAINT'
_computing_data_collection 'Bruker APEX3'
_computing_data_reduction 'Bruker SAINT'
_computing_molecular_graphics 'Bruker SHELXTL'
_computing_publication_material 'Bruker SHELXTL'
_computing_structure_refinement 'SHELXL-2019/3(Sheldrick, 2019)'
_computing_structure_solution 'SHELXT 2018/2 (Sheldrick, 2018)'
_diffrn_ambient_temperature 120(2)
_diffrn_measured_fraction_theta_full 0.998
_diffrn_measured_fraction_theta_max 0.998
_diffrn_measurement_device_type 'Bruker PHOTON-III CPAD'
_diffrn_measurement_method '\f and \w shuterless scans'
_diffrn_radiation_type MoK\a
_diffrn_radiation_wavelength 0.71073
_diffrn_reflns_av_R_equivalents 0.0763
_diffrn_reflns_av_unetI/netI 0.0367
_diffrn_reflns_Laue_measured_fraction_full 0.998
_diffrn_reflns_Laue_measured_fraction_max 0.998
_diffrn_reflns_limit_h_max 26
_diffrn_reflns_limit_h_min -30
_diffrn_reflns_limit_k_max 23
_diffrn_reflns_limit_k_min -24
_diffrn_reflns_limit_l_max 23
_diffrn_reflns_limit_l_min -23
_diffrn_reflns_number 44079
_diffrn_reflns_point_group_measured_fraction_full 0.998
_diffrn_reflns_point_group_measured_fraction_max 0.998
_diffrn_reflns_theta_full 25.242
_diffrn_reflns_theta_max 27.898
_diffrn_reflns_theta_min 2.472
_diffrn_source 'Mo-ImuS 3.0 microfocus tube'
_exptl_absorpt_coefficient_mu 0.594
_exptl_absorpt_correction_T_max 0.7456
_exptl_absorpt_correction_T_min 0.6592
_exptl_absorpt_correction_type multi-scan
_exptl_absorpt_process_details sadabs
_exptl_crystal_colour blue
_exptl_crystal_density_diffrn 0.933
_exptl_crystal_density_meas ?
_exptl_crystal_description block
_exptl_crystal_F_000 2232
_exptl_crystal_size_max 0.150
_exptl_crystal_size_mid 0.120
_exptl_crystal_size_min 0.100
_refine_diff_density_max 0.656
_refine_diff_density_min -0.633
_refine_diff_density_rms 0.072
_refine_ls_extinction_method none
_refine_ls_goodness_of_fit_ref 1.046
_refine_ls_hydrogen_treatment constr
_refine_ls_matrix_type full
_refine_ls_number_parameters 194
_refine_ls_number_reflns 4717
_refine_ls_number_restraints 22
_refine_ls_restrained_S_all 1.065
_refine_ls_R_factor_all 0.0631
_refine_ls_R_factor_gt 0.0464
_refine_ls_shift/su_max 0.008
_refine_ls_shift/su_mean 0.000
_refine_ls_structure_factor_coef Fsqd
_refine_ls_weighting_details 'w=1/[\s^2^(Fo^2^)+(0.0756P)^2^+10.4839P] where P=(Fo^2^+2Fc^2^)/3'
_refine_ls_weighting_scheme calc
_refine_ls_wR_factor_gt 0.1285
_refine_ls_wR_factor_ref 0.1400
_reflns_Friedel_coverage 0.000
_reflns_number_gt 3698
_reflns_number_total 4717
_reflns_threshold_expression 'I > 2\s(I)'
_cod_data_source_file d4ce01201a2.cif
_cod_data_source_block eajaj24096sq
_cod_depositor_comments
;
The following automatic conversions were performed:

data item '_exptl_crystal_density_meas' value 'none' was changed to
'?' -- the value is perceived as not measured.

Automatic conversion script
Id: cif_fix_values 8170 2020-07-09 18:12:32Z antanas 
;
_cod_original_sg_symbol_Hall '-C 2bc 2'
_cod_original_sg_symbol_H-M 'C m c a'
_cod_original_formula_sum 'C30 H23 Cu N O5, solvent'
_cod_database_code 7249872
_shelx_shelxl_version_number 2018/3
_shelx_space_group_comment
;
The symmetry employed for this shelxl refinement is uniquely defined
by the following loop, which should always be used as a source of
symmetry information in preference to the above space-group names.
They are only intended as comments.
;
_shelx_estimated_absorpt_t_min 0.916
_shelx_estimated_absorpt_t_max 0.943

loop_
_space_group_symop_operation_xyz
'x, y, z'
'-x, -y+1/2, z+1/2'
'-x, y+1/2, -z+1/2'
'x, -y, -z'
'x+1/2, y+1/2, z'
'-x+1/2, -y+1, z+1/2'
'-x+1/2, y+1, -z+1/2'
'x+1/2, -y+1/2, -z'
'-x, -y, -z'
'x, y-1/2, -z-1/2'
'x, -y-1/2, z-1/2'
'-x, y, z'
'-x+1/2, -y+1/2, -z'
'x+1/2, y, -z-1/2'
'x+1/2, -y, z-1/2'
'-x+1/2, y+1/2, z'

loop_
_atom_site_label
_atom_site_type_symbol
_atom_site_fract_x
_atom_site_fract_y
_atom_site_fract_z
_atom_site_U_iso_or_equiv
_atom_site_adp_type
_atom_site_occupancy
_atom_site_site_symmetry_order
_atom_site_calc_flag
_atom_site_refinement_flags_posn
_atom_site_refinement_flags_adp
_atom_site_refinement_flags_occupancy
_atom_site_disorder_assembly
_atom_site_disorder_group
Cu1 Cu 0.500000 0.55223(2) 0.55027(2) 0.01872(12) Uani 1 2 d S T P . .
O1 O 0.44079(7) 0.59443(9) 0.48490(9) 0.0302(4) Uani 1 1 d . . . . .
O2 O 0.44191(7) 0.50590(9) 0.39852(9) 0.0290(4) Uani 1 1 d . . . . .
C1 C 0.42364(9) 0.56465(12) 0.42457(13) 0.0237(5) Uani 1 1 d . . . . .
C2 C 0.37747(10) 0.60122(12) 0.38093(13) 0.0248(5) Uani 1 1 d . . . . .
C3 C 0.35995(10) 0.57513(13) 0.31046(14) 0.0285(5) Uani 1 1 d . . . . .
H3 H 0.377353 0.533458 0.289877 0.034 Uiso 1 1 calc R U . . .
C4 C 0.31717(10) 0.60969(12) 0.27010(13) 0.0265(5) Uani 1 1 d . . . . .
H4 H 0.305612 0.591313 0.222096 0.032 Uiso 1 1 calc R U . . .
C5 C 0.29104(9) 0.67069(11) 0.29884(11) 0.0203(4) Uani 1 1 d . . . . .
C6 C 0.30825(11) 0.69574(14) 0.36993(13) 0.0320(6) Uani 1 1 d . . . . .
H6 H 0.290291 0.736769 0.391103 0.038 Uiso 1 1 calc R U . . .
C7 C 0.35100(11) 0.66186(15) 0.41006(13) 0.0344(6) Uani 1 1 d . . . . .
H7 H 0.362441 0.680227 0.458128 0.041 Uiso 1 1 calc R U . . .
C8 C 0.250000 0.71469(16) 0.250000 0.0189(6) Uani 1 2 d S T P . .
C9 C 0.28675(9) 0.76712(12) 0.20380(12) 0.0232(5) Uani 1 1 d . . . . .
C10 C 0.32961(10) 0.75155(15) 0.15257(13) 0.0330(5) Uani 1 1 d . . . . .
H10 H 0.338874 0.703315 0.140484 0.040 Uiso 1 1 calc R U . . .
C11 C 0.35883(13) 0.8081(2) 0.11916(17) 0.0519(8) Uani 1 1 d . . . . .
H11 H 0.388880 0.798523 0.084445 0.062 Uiso 1 1 calc R U . . .
C12 C 0.34442(16) 0.8789(2) 0.1362(3) 0.0731(12) Uani 1 1 d . . . . .
H12 H 0.364400 0.917035 0.112387 0.088 Uiso 1 1 calc R U . . .
C13 C 0.30151(15) 0.89382(18) 0.1871(3) 0.0666(11) Uani 1 1 d . . . . .
H13 H 0.291708 0.942044 0.198444 0.080 Uiso 1 1 calc R U . . .
C14 C 0.27269(11) 0.83748(13) 0.22167(16) 0.0363(6) Uani 1 1 d . . . . .
O3 O 0.5022(16) 0.63850(17) 0.63065(18) 0.0330(15) Uani 0.5 1 d D . P A -1
C15 C 0.4727(2) 0.6394(4) 0.6866(4) 0.0555(18) Uani 0.5 1 d D . P A -1
H15 H 0.450329 0.598094 0.696832 0.067 Uiso 0.5 1 calc R U P A -1
N1 N 0.4691(3) 0.6957(5) 0.7369(3) 0.086(2) Uani 0.5 1 d D U P A -1
C16 C 0.5080(14) 0.7621(6) 0.7186(7) 0.151(7) Uani 0.5 1 d D U P A -1
H16A H 0.539037 0.764555 0.755735 0.227 Uiso 0.5 1 calc R U P A -1
H16B H 0.485272 0.806122 0.721429 0.227 Uiso 0.5 1 calc R U P A -1
H16C H 0.523802 0.757093 0.667293 0.227 Uiso 0.5 1 calc R U P A -1
C17 C 0.4279(4) 0.6862(8) 0.8037(5) 0.133(5) Uani 0.5 1 d D U P A -1
H17A H 0.391331 0.708639 0.791279 0.200 Uiso 0.5 1 calc R U P A -1
H17B H 0.443851 0.708956 0.849273 0.200 Uiso 0.5 1 calc R U P A -1
H17C H 0.422099 0.635022 0.813424 0.200 Uiso 0.5 1 calc R U P A -1

loop_
_atom_site_aniso_label
_atom_site_aniso_U_11
_atom_site_aniso_U_22
_atom_site_aniso_U_33
_atom_site_aniso_U_23
_atom_site_aniso_U_13
_atom_site_aniso_U_12
Cu1 0.01256(18) 0.0235(2) 0.0201(2) 0.00379(14) 0.000 0.000
O1 0.0275(8) 0.0341(9) 0.0290(9) -0.0002(7) -0.0104(7) 0.0071(7)
O2 0.0239(8) 0.0310(9) 0.0322(8) 0.0007(7) -0.0092(7) 0.0061(7)
C1 0.0158(10) 0.0300(12) 0.0254(10) 0.0073(9) -0.0020(8) -0.0001(9)
C2 0.0214(10) 0.0274(11) 0.0255(11) 0.0041(9) -0.0051(9) 0.0029(9)
C3 0.0226(11) 0.0257(11) 0.0373(13) -0.0057(10) -0.0109(10) 0.0050(9)
C4 0.0233(11) 0.0286(12) 0.0276(11) -0.0061(9) -0.0090(9) 0.0025(9)
C5 0.0171(9) 0.0249(11) 0.0189(9) 0.0011(8) -0.0019(8) 0.0006(8)
C6 0.0356(13) 0.0379(13) 0.0224(11) -0.0080(9) -0.0108(10) 0.0161(11)
C7 0.0336(13) 0.0487(15) 0.0209(11) -0.0053(10) -0.0102(10) 0.0137(12)
C8 0.0182(13) 0.0222(14) 0.0163(13) 0.000 -0.0048(11) 0.000
C9 0.0201(10) 0.0294(11) 0.0200(10) 0.0041(8) -0.0058(8) -0.0067(9)
C10 0.0279(12) 0.0487(15) 0.0223(11) 0.0020(10) -0.0016(9) -0.0075(11)
C11 0.0349(15) 0.081(2) 0.0396(16) 0.0199(16) 0.0015(12) -0.0202(16)
C12 0.056(2) 0.068(2) 0.095(3) 0.042(2) 0.001(2) -0.029(2)
C13 0.0490(19) 0.0341(16) 0.117(3) 0.0227(18) -0.006(2) -0.0147(15)
C14 0.0309(13) 0.0270(12) 0.0511(16) 0.0056(11) -0.0104(11) -0.0059(10)
O3 0.027(4) 0.0417(15) 0.0302(13) -0.0101(11) -0.003(6) 0.001(6)
C15 0.035(3) 0.090(5) 0.042(3) -0.008(3) -0.007(3) 0.010(3)
N1 0.067(4) 0.145(6) 0.045(3) -0.034(4) -0.007(3) 0.031(4)
C16 0.168(16) 0.124(8) 0.162(9) -0.088(7) 0.021(14) -0.016(13)
C17 0.070(6) 0.269(14) 0.061(5) -0.060(7) -0.014(5) 0.055(8)

loop_
_atom_type_symbol
_atom_type_description
_atom_type_scat_dispersion_real
_atom_type_scat_dispersion_imag
_atom_type_scat_source
C C 0.0033 0.0016 'International Tables Vol C Tables 4.2.6.8 and 6.1.1.4'
Cu Cu 0.3201 1.2651 'International Tables Vol C Tables 4.2.6.8 and 6.1.1.4'
O O 0.0106 0.0060 'International Tables Vol C Tables 4.2.6.8 and 6.1.1.4'
N N 0.0061 0.0033 'International Tables Vol C Tables 4.2.6.8 and 6.1.1.4'
H H 0.0000 0.0000 'International Tables Vol C Tables 4.2.6.8 and 6.1.1.4'

loop_
_geom_angle_atom_site_label_1
_geom_angle_atom_site_label_2
_geom_angle_atom_site_label_3
_geom_angle
_geom_angle_site_symmetry_1
_geom_angle_site_symmetry_3
_geom_angle_publ_flag
O2 Cu1 O2 88.18(10) 4_566 9_666 ?
O2 Cu1 O1 168.66(7) 4_566 12_655 ?
O2 Cu1 O1 89.82(7) 9_666 12_655 ?
O2 Cu1 O1 89.82(7) 4_566 . ?
O2 Cu1 O1 168.66(7) 9_666 . ?
O1 Cu1 O1 89.97(10) 12_655 . ?
O2 Cu1 O3 97.5(7) 4_566 . ?
O2 Cu1 O3 95.5(7) 9_666 . ?
O1 Cu1 O3 93.8(7) 12_655 . ?
O1 Cu1 O3 95.8(7) . . ?
O2 Cu1 Cu1 84.15(5) 4_566 9_666 ?
O2 Cu1 Cu1 84.15(5) 9_666 9_666 ?
O1 Cu1 Cu1 84.54(5) 12_655 9_666 ?
O1 Cu1 Cu1 84.54(5) . 9_666 ?
O3 Cu1 Cu1 178.3(8) . 9_666 ?
C1 O1 Cu1 122.63(15) . . ?
C1 O2 Cu1 123.38(14) . 9_666 ?
O1 C1 O2 125.3(2) . . ?
O1 C1 C2 117.5(2) . . ?
O2 C1 C2 117.2(2) . . ?
C7 C2 C3 118.7(2) . . ?
C7 C2 C1 120.6(2) . . ?
C3 C2 C1 120.8(2) . . ?
C4 C3 C2 120.4(2) . . ?
C4 C3 H3 119.8 . . ?
C2 C3 H3 119.8 . . ?
C5 C4 C3 121.0(2) . . ?
C5 C4 H4 119.5 . . ?
C3 C4 H4 119.5 . . ?
C4 C5 C6 118.2(2) . . ?
C4 C5 C8 120.99(18) . . ?
C6 C5 C8 120.37(19) . . ?
C7 C6 C5 121.0(2) . . ?
C7 C6 H6 119.5 . . ?
C5 C6 H6 119.5 . . ?
C6 C7 C2 120.7(2) . . ?
C6 C7 H7 119.6 . . ?
C2 C7 H7 119.6 . . ?
C5 C8 C5 115.1(2) . 7_545 ?
C5 C8 C9 106.47(11) . . ?
C5 C8 C9 113.57(11) 7_545 . ?
C5 C8 C9 113.57(11) . 7_545 ?
C5 C8 C9 106.46(11) 7_545 7_545 ?
C9 C8 C9 100.9(2) . 7_545 ?
C10 C9 C14 121.3(2) . . ?
C10 C9 C8 128.3(2) . . ?
C14 C9 C8 110.4(2) . . ?
C9 C10 C11 118.4(3) . . ?
C9 C10 H10 120.8 . . ?
C11 C10 H10 120.8 . . ?
C10 C11 C12 120.6(3) . . ?
C10 C11 H11 119.7 . . ?
C12 C11 H11 119.7 . . ?
C13 C12 C11 120.6(3) . . ?
C13 C12 H12 119.7 . . ?
C11 C12 H12 119.7 . . ?
C12 C13 C14 119.2(3) . . ?
C12 C13 H13 120.4 . . ?
C14 C13 H13 120.4 . . ?
C9 C14 C13 120.0(3) . . ?
C9 C14 C14 109.14(14) . 7_545 ?
C13 C14 C14 130.9(2) . 7_545 ?
C15 O3 Cu1 122.3(14) . . ?
O3 C15 N1 124.8(9) . . ?
O3 C15 H15 117.6 . . ?
N1 C15 H15 117.6 . . ?
C15 N1 C17 116.3(9) . . ?
C15 N1 C16 115.7(7) . . ?
C17 N1 C16 128.0(9) . . ?
N1 C16 H16A 109.5 . . ?
N1 C16 H16B 109.5 . . ?
H16A C16 H16B 109.5 . . ?
N1 C16 H16C 109.5 . . ?
H16A C16 H16C 109.5 . . ?
H16B C16 H16C 109.5 . . ?
N1 C17 H17A 109.5 . . ?
N1 C17 H17B 109.5 . . ?
H17A C17 H17B 109.5 . . ?
N1 C17 H17C 109.5 . . ?
H17A C17 H17C 109.5 . . ?
H17B C17 H17C 109.5 . . ?

loop_
_geom_bond_atom_site_label_1
_geom_bond_atom_site_label_2
_geom_bond_distance
_geom_bond_site_symmetry_2
_geom_bond_publ_flag
Cu1 O2 1.9619(15) 4_566 ?
Cu1 O2 1.9619(15) 9_666 ?
Cu1 O1 1.9684(16) 12_655 ?
Cu1 O1 1.9684(16) . ?
Cu1 O3 2.142(3) . ?
Cu1 Cu1 2.6302(7) 9_666 ?
O1 C1 1.263(3) . ?
O2 C1 1.263(3) . ?
C1 C2 1.494(3) . ?
C2 C7 1.389(3) . ?
C2 C3 1.392(3) . ?
C3 C4 1.389(3) . ?
C3 H3 0.9500 . ?
C4 C5 1.388(3) . ?
C4 H4 0.9500 . ?
C5 C6 1.393(3) . ?
C5 C8 1.530(3) . ?
C6 C7 1.381(3) . ?
C6 H6 0.9500 . ?
C7 H7 0.9500 . ?
C8 C9 1.537(3) . ?
C8 C9 1.537(3) 7_545 ?
C9 C10 1.381(3) . ?
C9 C14 1.390(3) . ?
C10 C11 1.389(4) . ?
C10 H10 0.9500 . ?
C11 C12 1.395(6) . ?
C11 H11 0.9500 . ?
C12 C13 1.377(6) . ?
C12 H12 0.9500 . ?
C13 C14 1.390(4) . ?
C13 H13 0.9500 . ?
C14 C14 1.459(6) 7_545 ?
O3 C15 1.20(2) . ?
C15 N1 1.377(9) . ?
C15 H15 0.9500 . ?
N1 C17 1.531(11) . ?
N1 C16 1.573(17) . ?
C16 H16A 0.9800 . ?
C16 H16B 0.9800 . ?
C16 H16C 0.9800 . ?
C17 H17A 0.9800 . ?
C17 H17B 0.9800 . ?
C17 H17C 0.9800 . ?

loop_
_geom_torsion_atom_site_label_1
_geom_torsion_atom_site_label_2
_geom_torsion_atom_site_label_3
_geom_torsion_atom_site_label_4
_geom_torsion
_geom_torsion_site_symmetry_1
_geom_torsion_site_symmetry_2
_geom_torsion_site_symmetry_3
_geom_torsion_site_symmetry_4
_geom_torsion_publ_flag
Cu1 O1 C1 O2 -0.6(3) . . . . ?
Cu1 O1 C1 C2 178.53(15) . . . . ?
Cu1 O2 C1 O1 1.8(3) 9_666 . . . ?
Cu1 O2 C1 C2 -177.32(15) 9_666 . . . ?
O1 C1 C2 C7 -6.1(3) . . . . ?
O2 C1 C2 C7 173.1(2) . . . . ?
O1 C1 C2 C3 174.1(2) . . . . ?
O2 C1 C2 C3 -6.7(3) . . . . ?
C7 C2 C3 C4 0.6(4) . . . . ?
C1 C2 C3 C4 -179.7(2) . . . . ?
C2 C3 C4 C5 0.0(4) . . . . ?
C3 C4 C5 C6 -1.0(4) . . . . ?
C3 C4 C5 C8 171.4(2) . . . . ?
C4 C5 C6 C7 1.4(4) . . . . ?
C8 C5 C6 C7 -171.0(2) . . . . ?
C5 C6 C7 C2 -0.9(4) . . . . ?
C3 C2 C7 C6 -0.1(4) . . . . ?
C1 C2 C7 C6 -179.9(2) . . . . ?
C4 C5 C8 C5 41.29(17) . . . 7_545 ?
C6 C5 C8 C5 -146.5(2) . . . 7_545 ?
C4 C5 C8 C9 -85.5(3) . . . . ?
C6 C5 C8 C9 86.8(2) . . . . ?
C4 C5 C8 C9 164.4(2) . . . 7_545 ?
C6 C5 C8 C9 -23.4(3) . . . 7_545 ?
C5 C8 C9 C10 59.4(3) . . . . ?
C5 C8 C9 C10 -68.3(3) 7_545 . . . ?
C9 C8 C9 C10 178.2(3) 7_545 . . . ?
C5 C8 C9 C14 -118.7(2) . . . . ?
C5 C8 C9 C14 113.6(2) 7_545 . . . ?
C9 C8 C9 C14 0.11(13) 7_545 . . . ?
C14 C9 C10 C11 0.3(4) . . . . ?
C8 C9 C10 C11 -177.7(2) . . . . ?
C9 C10 C11 C12 -1.1(4) . . . . ?
C10 C11 C12 C13 0.9(6) . . . . ?
C11 C12 C13 C14 0.2(6) . . . . ?
C10 C9 C14 C13 0.8(4) . . . . ?
C8 C9 C14 C13 179.0(3) . . . . ?
C10 C9 C14 C14 -178.5(2) . . . 7_545 ?
C8 C9 C14 C14 -0.3(3) . . . 7_545 ?
C12 C13 C14 C9 -1.0(5) . . . . ?
C12 C13 C14 C14 178.1(4) . . . 7_545 ?
Cu1 O3 C15 N1 -174.6(9) . . . . ?
O3 C15 N1 C17 178.8(17) . . . . ?
O3 C15 N1 C16 -1(2) . . . . ?
